data_7213155
loop_
_publ_author_name
'Ariffin, Azhar'
'Blake, Alexander J.'
'Ewin, Richard A.'
'Li, Wan-Sheung'
'Simpkins, Nigel S.'

_publ_section_title
;
 The asymmetric synthesis of phosphorus- and sulfur-containing
 tricarbonyl(\h6-arene)chromium complexes using the chiral base approach
;
_journal_issue 21
_journal_name_full 'Journal of the Chemical Society, Perkin Transactions 1'
_journal_page_first 3177
_journal_paper_doi 10.1039/a905610f
_journal_year 1999
_chemical_formula_sum 'C12 H10 Cr O3 S'
_chemical_formula_weight 286.26
_chemical_name_systematic
; 

 ? 

;
_space_group_IT_number 4
_symmetry_cell_setting monoclinic
_symmetry_space_group_name_Hall 'P 2yb'
_symmetry_space_group_name_H-M 'P 1 21 1'
_atom_sites_solution_hydrogens geom
_atom_sites_solution_primary direct
_atom_sites_solution_secondary difmap
_audit_creation_method SHELXL-97
_cell_angle_alpha 90.00
_cell_angle_beta 93.88(8)
_cell_angle_gamma 90.00
_cell_formula_units_Z 2
_cell_length_a 6.581(6)
_cell_length_b 8.758(9)
_cell_length_c 10.333(8)
_cell_measurement_reflns_used 59
_cell_measurement_temperature 150(2)
_cell_measurement_theta_max 17.3
_cell_measurement_theta_min 12.4
_cell_volume 594.2(9)
_computing_cell_refinement 'STADI4 (Stoe & Cie, 1997a)'
_computing_data_collection 'STADI4 (Stoe & Cie, 1997a)'
_computing_data_reduction 'X-RED (Stoe & Cie, 1997b)'
_computing_molecular_graphics 'SHELXTL/PC (Sheldrick, 1994)'
_computing_publication_material 'SHELXL-97 (Sheldrick, 1997)'
_computing_structure_refinement 'SHELXL-97 (Sheldrick, 1997)'
_computing_structure_solution 'SHELXS-97 (Sheldrick, 1990)'
_diffrn_ambient_temperature 150(2)
_diffrn_measured_fraction_theta_full 0.990
_diffrn_measured_fraction_theta_max 0.990
_diffrn_measurement_device_type 'Stoe Stadi-4 four-circle'
_diffrn_measurement_method omega/theta
_diffrn_radiation_monochromator graphite
_diffrn_radiation_source 'fine-focus sealed tube'
_diffrn_radiation_type MoK\a
_diffrn_radiation_wavelength 0.71073
_diffrn_reflns_av_R_equivalents 0.0205
_diffrn_reflns_av_sigmaI/netI 0.0080
_diffrn_reflns_limit_h_max 7
_diffrn_reflns_limit_h_min -7
_diffrn_reflns_limit_k_max 10
_diffrn_reflns_limit_k_min -10
_diffrn_reflns_limit_l_max 12
_diffrn_reflns_limit_l_min -12
_diffrn_reflns_number 2082
_diffrn_reflns_theta_full 25.06
_diffrn_reflns_theta_max 25.06
_diffrn_reflns_theta_min 3.05
_diffrn_standards_decay_% 'variation +/-2.3'
_diffrn_standards_interval_time 60
_diffrn_standards_number 3
_exptl_absorpt_coefficient_mu 1.129
_exptl_absorpt_correction_T_max 0.6365
_exptl_absorpt_correction_T_min 0.5412
_exptl_absorpt_correction_type numerical
_exptl_crystal_colour 'pale yellow'
_exptl_crystal_density_diffrn 1.600
_exptl_crystal_density_meas ?
_exptl_crystal_density_method 'not measured'
_exptl_crystal_description block
_exptl_crystal_F_000 292
_exptl_crystal_size_max 0.62
_exptl_crystal_size_mid 0.62
_exptl_crystal_size_min 0.44
_refine_diff_density_max 0.382
_refine_diff_density_min -0.273
_refine_diff_density_rms 0.069
_refine_ls_abs_structure_details 'Flack H D (1983), Acta Cryst. A39, 876-881'
_refine_ls_abs_structure_Flack -0.02(2)
_refine_ls_extinction_coef 0.011(3)
_refine_ls_extinction_expression Fc^*^=kFc[1+0.001xFc^2^\l^3^/sin(2\q)]^-1/4^
_refine_ls_extinction_method SHELXL
_refine_ls_goodness_of_fit_ref 1.127
_refine_ls_hydrogen_treatment mixed
_refine_ls_matrix_type full
_refine_ls_number_parameters 155
_refine_ls_number_reflns 1971
_refine_ls_number_restraints 1
_refine_ls_restrained_S_all 1.127
_refine_ls_R_factor_all 0.0287
_refine_ls_R_factor_gt 0.0283
_refine_ls_shift/su_max 0.001
_refine_ls_shift/su_mean 0.000
_refine_ls_structure_factor_coef Fsqd
_refine_ls_weighting_details 'calc w=1/[\s^2^(Fo^2^)+(0.0450P)^2^+0.5600P] where P=(Fo^2^+2Fc^2^)/3'
_refine_ls_weighting_scheme calc
_refine_ls_wR_factor_gt 0.0777
_refine_ls_wR_factor_ref 0.0785
_reflns_number_gt 1952
_reflns_number_total 1971
_reflns_threshold_expression >2sigma(I)
_cod_data_source_file 905610fsup1.cif
_cod_data_source_block (33)
_cod_depositor_comments
;
The following automatic conversions were performed:
'_atom_site_symetry_multiplicity' tag replaced with
'_atom_site_symmetry_multiplicity'.

Automatic conversion script
Id: cif_correct_tags 1440 2010-10-19 06:21:57Z saulius 

The following automatic conversions were performed:

'_exptl_crystal_density_meas' value 'not measured' was changed to '?'
- the value is perceived as not measured.

Automatic conversion script
Id: cif_fix_values 3008 2015-01-20 13:52:24Z robertas 
;
_cod_original_sg_symbol_H-M P2(1)
_cod_database_code 7213155

loop_
_symmetry_equiv_pos_as_xyz
'x, y, z'
'-x, y+1/2, -z'

loop_
_atom_site_label
_atom_site_type_symbol
_atom_site_fract_x
_atom_site_fract_y
_atom_site_fract_z
_atom_site_U_iso_or_equiv
_atom_site_adp_type
_atom_site_occupancy
_atom_site_symmetry_multiplicity
_atom_site_calc_flag
_atom_site_refinement_flags
Cr Cr 0.03618(7) 0.72036(5) 0.74402(4) 0.01764(15) Uani 1 1 d .
C1 C 0.2767(5) 1.0542(4) 0.6931(3) 0.0262(7) Uani 1 1 d .
H1 H 0.1926 1.0640 0.6093 0.031 Uiso 1 1 calc R
S2 S 0.14647(15) 1.15013(10) 0.82136(9) 0.0341(2) Uani 1 1 d .
C3' C 0.2535(5) 0.8624(4) 0.8655(3) 0.0186(6) Uani 1 1 d .
C3 C 0.2158(5) 1.0041(4) 0.9418(3) 0.0257(7) Uani 1 1 d .
H3A H 0.3399 1.0342 0.9951 0.031 Uiso 1 1 calc R
H3B H 0.1039 0.9876 0.9996 0.031 Uiso 1 1 calc R
C4 C 0.2591(4) 0.7116(4) 0.9160(3) 0.0230(6) Uani 1 1 d .
H4 H 0.2103 0.6913 1.0039 0.028 Uiso 1 1 calc R
C5 C 0.2984(5) 0.5895(4) 0.8344(4) 0.0253(7) Uani 1 1 d .
H5 H 0.2766 0.4827 0.8648 0.030 Uiso 1 1 calc R
C6 C 0.3311(5) 0.6161(4) 0.7012(3) 0.0257(7) Uani 1 1 d .
H6 H 0.3331 0.5278 0.6399 0.031 Uiso 1 1 calc R
C7' C 0.2838(5) 0.8886(4) 0.7340(3) 0.0193(6) Uani 1 1 d .
C7 C 0.3242(5) 0.7637(4) 0.6528(3) 0.0248(7) Uani 1 1 d .
H7 H 0.3210 0.7798 0.5569 0.030 Uiso 1 1 calc R
C8 C 0.4878(6) 1.1173(4) 0.6766(4) 0.0354(8) Uani 1 1 d .
H8A H 0.5499 1.0618 0.6070 0.053 Uiso 1 1 calc R
H8B H 0.5721 1.1050 0.7577 0.053 Uiso 1 1 calc R
H8C H 0.4778 1.2260 0.6542 0.053 Uiso 1 1 calc R
C9 C -0.1011(5) 0.8032(4) 0.6007(3) 0.0274(7) Uani 1 1 d .
O9 O -0.1892(5) 0.8557(3) 0.5109(2) 0.0420(7) Uani 1 1 d .
C10 C -0.1620(5) 0.7997(4) 0.8414(3) 0.0237(7) Uani 1 1 d .
O10 O -0.2811(4) 0.8567(3) 0.9037(2) 0.0320(6) Uani 1 1 d .
C11 C -0.1137(5) 0.5436(4) 0.7118(4) 0.0300(8) Uani 1 1 d .
O11 O -0.2104(5) 0.4368(3) 0.6892(3) 0.0490(8) Uani 1 1 d .

loop_
_atom_site_aniso_label
_atom_site_aniso_U_11
_atom_site_aniso_U_22
_atom_site_aniso_U_33
_atom_site_aniso_U_23
_atom_site_aniso_U_13
_atom_site_aniso_U_12
Cr 0.0178(2) 0.0152(2) 0.0197(2) 0.00081(18) -0.00078(15) -0.0026(2)
C1 0.0298(18) 0.0216(16) 0.0278(16) -0.0004(13) 0.0055(14) -0.0053(14)
S2 0.0404(5) 0.0180(4) 0.0445(5) -0.0036(4) 0.0065(4) 0.0047(4)
C3' 0.0119(15) 0.0232(15) 0.0204(14) -0.0042(11) -0.0018(11) -0.0017(12)
C3 0.0250(17) 0.0252(17) 0.0268(16) -0.0095(13) -0.0002(13) -0.0013(14)
C4 0.0192(13) 0.0271(15) 0.0224(13) 0.0055(15) -0.0019(10) -0.0011(16)
C5 0.0187(17) 0.0186(15) 0.0374(19) 0.0053(13) -0.0065(14) -0.0019(13)
C6 0.0205(16) 0.0218(17) 0.0346(18) -0.0085(13) -0.0003(14) 0.0008(14)
C7' 0.0163(15) 0.0197(15) 0.0220(15) 0.0001(12) 0.0015(11) -0.0042(12)
C7 0.0254(16) 0.0265(17) 0.0233(14) -0.0051(12) 0.0068(12) -0.0035(13)
C8 0.034(2) 0.0262(18) 0.046(2) 0.0092(15) 0.0057(16) -0.0079(16)
C9 0.0313(19) 0.0248(17) 0.0264(16) -0.0020(13) 0.0029(14) -0.0042(15)
O9 0.0528(17) 0.0430(16) 0.0281(13) 0.0082(11) -0.0127(12) 0.0049(14)
C10 0.0243(17) 0.0233(16) 0.0228(15) 0.0049(12) -0.0031(13) -0.0008(14)
O10 0.0218(12) 0.0422(16) 0.0324(12) 0.0010(11) 0.0044(10) 0.0016(11)
C11 0.0251(18) 0.0249(17) 0.039(2) 0.0010(14) -0.0021(15) -0.0028(16)
O11 0.0385(17) 0.0254(14) 0.082(2) -0.0035(13) -0.0066(14) -0.0143(13)

loop_
_atom_type_symbol
_atom_type_description
_atom_type_scat_dispersion_real
_atom_type_scat_dispersion_imag
_atom_type_scat_source
C C 0.0033 0.0016 'International Tables Vol C Tables 4.2.6.8 and 6.1.1.4'
H H 0.0000 0.0000 'International Tables Vol C Tables 4.2.6.8 and 6.1.1.4'
O O 0.0106 0.0060 'International Tables Vol C Tables 4.2.6.8 and 6.1.1.4'
S S 0.1246 0.1234 'International Tables Vol C Tables 4.2.6.8 and 6.1.1.4'
Cr Cr 0.3209 0.6236 'International Tables Vol C Tables 4.2.6.8 and 6.1.1.4'

loop_
_geom_angle_atom_site_label_1
_geom_angle_atom_site_label_2
_geom_angle_atom_site_label_3
_geom_angle
C9 Cr C10 87.90(16)
C9 Cr C11 87.59(16)
C10 Cr C11 91.47(16)
C9 Cr C7' 91.33(15)
C10 Cr C7' 109.10(15)
C11 Cr C7' 159.36(14)
C9 Cr C7 88.72(16)
C10 Cr C7 146.23(14)
C11 Cr C7 121.94(15)
C7' Cr C7 37.42(12)
C9 Cr C6 113.11(15)
C10 Cr C6 158.28(13)
C11 Cr C6 94.73(16)
C7' Cr C6 66.80(15)
C7 Cr C6 36.52(14)
C9 Cr C3' 119.94(15)
C10 Cr C3' 86.12(15)
C11 Cr C3' 152.19(14)
C7' Cr C3' 37.03(12)
C7 Cr C3' 66.77(13)
C6 Cr C3' 78.73(13)
C9 Cr C5 150.46(15)
C10 Cr C5 121.63(15)
C11 Cr C5 91.91(16)
C7' Cr C5 79.00(14)
C7 Cr C5 66.63(14)
C6 Cr C5 37.49(14)
C3' Cr C5 66.39(14)
C9 Cr C4 157.06(15)
C10 Cr C4 91.70(14)
C11 Cr C4 115.35(15)
C7' Cr C4 67.14(13)
C7 Cr C4 78.94(13)
C6 Cr C4 66.85(14)
C3' Cr C4 37.25(14)
C5 Cr C4 36.57(14)
C7' C1 C8 111.8(3)
C7' C1 S2 104.2(2)
C8 C1 S2 113.1(3)
C3 S2 C1 93.69(17)
C7' C3' C4 120.3(3)
C7' C3' C3 114.4(3)
C4 C3' C3 125.3(3)
C7' C3' Cr 70.91(19)
C4 C3' Cr 71.67(19)
C3 C3' Cr 129.6(2)
C3' C3 S2 105.4(2)
C5 C4 C3' 119.5(3)
C5 C4 Cr 71.59(19)
C3' C4 Cr 71.08(17)
C4 C5 C6 120.2(3)
C4 C5 Cr 71.84(19)
C6 C5 Cr 71.0(2)
C7 C6 C5 119.8(3)
C7 C6 Cr 71.3(2)
C5 C6 Cr 71.5(2)
C3' C7' C7 119.5(3)
C3' C7' C1 115.0(3)
C7 C7' C1 125.5(3)
C3' C7' Cr 72.05(18)
C7 C7' Cr 71.34(19)
C1 C7' Cr 130.2(2)
C6 C7 C7' 120.7(3)
C6 C7 Cr 72.2(2)
C7' C7 Cr 71.25(18)
O9 C9 Cr 179.4(3)
O10 C10 Cr 176.5(3)
O11 C11 Cr 177.8(3)

loop_
_geom_bond_atom_site_label_1
_geom_bond_atom_site_label_2
_geom_bond_distance
Cr C9 1.831(4)
Cr C10 1.837(4)
Cr C11 1.854(4)
Cr C7' 2.205(3)
Cr C7 2.206(4)
Cr C6 2.217(4)
Cr C3' 2.220(4)
Cr C5 2.224(4)
Cr C4 2.227(4)
C1 C7' 1.510(5)
C1 C8 1.515(5)
C1 S2 1.830(4)
S2 C3 1.820(4)
C3' C7' 1.405(5)
C3' C4 1.420(5)
C3' C3 1.500(4)
C4 C5 1.397(5)
C5 C6 1.427(5)
C6 C7 1.386(5)
C7' C7 1.415(5)
C9 O9 1.156(4)
C10 O10 1.159(4)
C11 O11 1.146(5)

loop_
_geom_torsion_atom_site_label_1
_geom_torsion_atom_site_label_2
_geom_torsion_atom_site_label_3
_geom_torsion_atom_site_label_4
_geom_torsion
C7' C1 S2 C3 24.1(3)
C8 C1 S2 C3 -97.5(3)
C9 Cr C3' C7' -44.1(2)
C10 Cr C3' C7' -129.4(2)
C11 Cr C3' C7' 144.8(3)
C7 Cr C3' C7' 29.98(19)
C6 Cr C3' C7' 66.3(2)
C5 Cr C3' C7' 103.5(2)
C4 Cr C3' C7' 132.7(3)
C9 Cr C3' C4 -176.71(19)
C10 Cr C3' C4 98.0(2)
C11 Cr C3' C4 12.2(4)
C7' Cr C3' C4 -132.7(3)
C7 Cr C3' C4 -102.7(2)
C6 Cr C3' C4 -66.4(2)
C5 Cr C3' C4 -29.15(19)
C9 Cr C3' C3 62.2(3)
C10 Cr C3' C3 -23.1(3)
C11 Cr C3' C3 -108.9(4)
C7' Cr C3' C3 106.3(4)
C7 Cr C3' C3 136.2(3)
C6 Cr C3' C3 172.5(3)
C5 Cr C3' C3 -150.2(3)
C4 Cr C3' C3 -121.1(4)
C7' C3' C3 S2 17.2(3)
C4 C3' C3 S2 -162.5(3)
Cr C3' C3 S2 -67.6(3)
C1 S2 C3 C3' -23.9(2)
C7' C3' C4 C5 1.1(5)
C3 C3' C4 C5 -179.2(3)
Cr C3' C4 C5 54.7(3)
C7' C3' C4 Cr -53.6(3)
C3 C3' C4 Cr 126.1(3)
C9 Cr C4 C5 -124.2(4)
C10 Cr C4 C5 147.2(2)
C11 Cr C4 C5 54.8(2)
C7' Cr C4 C5 -102.8(2)
C7 Cr C4 C5 -65.5(2)
C6 Cr C4 C5 -29.29(19)
C3' Cr C4 C5 -131.5(3)
C9 Cr C4 C3' 7.3(4)
C10 Cr C4 C3' -81.3(2)
C11 Cr C4 C3' -173.75(19)
C7' Cr C4 C3' 28.73(18)
C7 Cr C4 C3' 65.99(18)
C6 Cr C4 C3' 102.2(2)
C5 Cr C4 C3' 131.5(3)
C3' C4 C5 C6 -0.5(5)
Cr C4 C5 C6 54.0(3)
C3' C4 C5 Cr -54.5(3)
C9 Cr C5 C4 139.1(3)
C10 Cr C5 C4 -39.5(2)
C11 Cr C5 C4 -132.4(2)
C7' Cr C5 C4 66.3(2)
C7 Cr C5 C4 103.4(2)
C6 Cr C5 C4 132.3(3)
C3' Cr C5 C4 29.66(19)
C9 Cr C5 C6 6.8(4)
C10 Cr C5 C6 -171.8(2)
C11 Cr C5 C6 95.3(2)
C7' Cr C5 C6 -66.0(2)
C7 Cr C5 C6 -28.93(19)
C3' Cr C5 C6 -102.7(2)
C4 Cr C5 C6 -132.3(3)
C4 C5 C6 C7 0.2(5)
Cr C5 C6 C7 54.5(3)
C4 C5 C6 Cr -54.4(3)
C9 Cr C6 C7 51.9(2)
C10 Cr C6 C7 -112.6(4)
C11 Cr C6 C7 141.3(2)
C7' Cr C6 C7 -29.16(19)
C3' Cr C6 C7 -66.0(2)
C5 Cr C6 C7 -131.7(3)
C4 Cr C6 C7 -103.1(2)
C9 Cr C6 C5 -176.4(2)
C10 Cr C6 C5 19.1(5)
C11 Cr C6 C5 -87.0(2)
C7' Cr C6 C5 102.6(2)
C7 Cr C6 C5 131.7(3)
C3' Cr C6 C5 65.7(2)
C4 Cr C6 C5 28.6(2)
C4 C3' C7' C7 -1.3(5)
C3 C3' C7' C7 179.0(3)
Cr C3' C7' C7 -55.3(3)
C4 C3' C7' C1 -179.3(3)
C3 C3' C7' C1 1.0(4)
Cr C3' C7' C1 126.7(3)
C4 C3' C7' Cr 54.0(3)
C3 C3' C7' Cr -125.7(3)
C8 C1 C7' C3' 104.0(3)
S2 C1 C7' C3' -18.5(4)
C8 C1 C7' C7 -73.8(4)
S2 C1 C7' C7 163.7(3)
C8 C1 C7' Cr -168.9(3)
S2 C1 C7' Cr 68.6(3)
C9 Cr C7' C3' 142.9(2)
C10 Cr C7' C3' 54.7(2)
C11 Cr C7' C3' -130.4(4)
C7 Cr C7' C3' -130.9(3)
C6 Cr C7' C3' -102.4(2)
C5 Cr C7' C3' -65.2(2)
C4 Cr C7' C3' -28.88(19)
C9 Cr C7' C7 -86.2(2)
C10 Cr C7' C7 -174.4(2)
C11 Cr C7' C7 0.6(5)
C6 Cr C7' C7 28.50(19)
C3' Cr C7' C7 130.9(3)
C5 Cr C7' C7 65.7(2)
C4 Cr C7' C7 102.0(2)
C9 Cr C7' C1 34.9(3)
C10 Cr C7' C1 -53.3(3)
C11 Cr C7' C1 121.6(4)
C7 Cr C7' C1 121.1(4)
C6 Cr C7' C1 149.6(3)
C3' Cr C7' C1 -108.0(4)
C5 Cr C7' C1 -173.2(3)
C4 Cr C7' C1 -136.9(3)
C5 C6 C7 C7' -0.4(5)
Cr C6 C7 C7' 54.3(3)
C5 C6 C7 Cr -54.6(3)
C3' C7' C7 C6 1.0(5)
C1 C7' C7 C6 178.7(3)
Cr C7' C7 C6 -54.7(3)
C3' C7' C7 Cr 55.7(3)
C1 C7' C7 Cr -126.6(3)
C9 Cr C7 C6 -133.6(2)
C10 Cr C7 C6 142.1(2)
C11 Cr C7 C6 -47.2(3)
C7' Cr C7 C6 132.5(3)
C3' Cr C7 C6 102.8(2)
C5 Cr C7 C6 29.65(19)
C4 Cr C7 C6 65.8(2)
C9 Cr C7 C7' 93.9(2)
C10 Cr C7 C7' 9.6(3)
C11 Cr C7 C7' -179.8(2)
C6 Cr C7 C7' -132.5(3)
C3' Cr C7 C7' -29.69(19)
C5 Cr C7 C7' -102.9(2)
C4 Cr C7 C7' -66.7(2)
C10 Cr C9 O9 -11(33)
C11 Cr C9 O9 80(33)
C7' Cr C9 O9 -120(33)
C7 Cr C9 O9 -158(33)
C6 Cr C9 O9 174(100)
C3' Cr C9 O9 -96(33)
C5 Cr C9 O9 170(100)
C4 Cr C9 O9 -101(33)
C9 Cr C10 O10 -90(5)
C11 Cr C10 O10 -177(5)
C7' Cr C10 O10 1(5)
C7 Cr C10 O10 -5(5)
C6 Cr C10 O10 76(5)
C3' Cr C10 O10 31(5)
C5 Cr C10 O10 90(5)
C4 Cr C10 O10 67(5)
C9 Cr C11 O11 -14(9)
C10 Cr C11 O11 74(9)
C7' Cr C11 O11 -101(9)
C7 Cr C11 O11 -101(9)
C6 Cr C11 O11 -127(9)
C3' Cr C11 O11 158(9)
C5 Cr C11 O11 -164(9)
C4 Cr C11 O11 167(9)
